data_7702560
loop_
_publ_author_name
'Xu, Zhiqiang'
'Thompson, Laurence K.'
'Black, Daniel A.'
'Ralph, Corbin'
'Miller, David O.'
'Leech, Michael A.'
'Howard, Judith A. K.'

_publ_section_title
;
 N--N Bridged dinuclear complexes with Mn(ii), Ni(ii), Cu(ii), Zn(ii) and
 Cd(ii); examples with antiferromagnetic and ferromagnetic coupling
;
_journal_issue 13
_journal_name_full 'Journal of the Chemical Society, Dalton Transactions'
_journal_page_first 2042
_journal_paper_doi 10.1039/b101445p
_journal_year 2001
_chemical_formula_sum 'C36 H43 Br8 N18 O3.5 Zn4'
_chemical_formula_weight 1684.61
_space_group_IT_number 2
_space_group_name_Hall '-P 1'
_space_group_name_H-M_alt 'P -1'
_symmetry_cell_setting triclinic
_symmetry_Int_Tables_number 2
_symmetry_space_group_name_H-M 'P -1'
_cell_angle_alpha 108.37(2)
_cell_angle_beta 101.84(2)
_cell_angle_gamma 90.75(2)
_cell_formula_units_Z 2
_cell_length_a 16.088(2)
_cell_length_b 16.950(4)
_cell_length_c 11.104(3)
_cell_measurement_reflns_used 21
_cell_measurement_temperature 299.2
_cell_measurement_theta_max 18.0
_cell_measurement_theta_min 12.6
_cell_volume 2802.7(11)
_computing_cell_refinement 'MSC/AFC Diffractometer Control'
_computing_data_collection 'MSC/AFC Diffractometer Control'
_computing_data_reduction 'teXsan for Windows (MSC, 1997)'
_computing_publication_material 'teXsan for Windows (MSC, 1997)'
_computing_structure_refinement 'teXsan for Windows (MSC, 1997)'
_computing_structure_solution
;
SHELXS86 (Sheldrick, 1985)
;
_diffrn_ambient_temperature 299.2
_diffrn_measurement_device 'Rigaku AFC6S'
_diffrn_measurement_method \w-2\q
_diffrn_orient_matrix_UB_11 0.00068
_diffrn_orient_matrix_UB_12 0.01237
_diffrn_orient_matrix_UB_13 0.09442
_diffrn_orient_matrix_UB_21 -0.03948
_diffrn_orient_matrix_UB_22 -0.05098
_diffrn_orient_matrix_UB_23 -0.02167
_diffrn_orient_matrix_UB_31 0.05002
_diffrn_orient_matrix_UB_32 -0.03376
_diffrn_orient_matrix_UB_33 0.00895
_diffrn_radiation_detector 'scintillation counter'
_diffrn_radiation_monochromator graphite
_diffrn_radiation_source 'X-ray tube'
_diffrn_radiation_type 'Mo K\a'
_diffrn_radiation_wavelength 0.7107
_diffrn_reflns_av_R_equivalents 0.05020
_diffrn_reflns_av_sigmaI/netI 0.149
_diffrn_reflns_limit_h_max 20
_diffrn_reflns_limit_h_min 0
_diffrn_reflns_limit_k_max 22
_diffrn_reflns_limit_k_min -22
_diffrn_reflns_limit_l_max 14
_diffrn_reflns_limit_l_min -14
_diffrn_reflns_number 13364
_diffrn_reflns_reduction_process 'Lp corrections applied'
_diffrn_reflns_theta_max 27.55
_diffrn_reflns_theta_min 2.54
_diffrn_standards_decay_% -0.30
_diffrn_standards_interval_count 150
_diffrn_standards_number 3
_exptl_absorpt_coefficient_mu 7.464
_exptl_absorpt_correction_T_max 1.000
_exptl_absorpt_correction_T_min 0.623
_exptl_absorpt_correction_type
;
\y scans (North,Phillips & Matthews, 1968)
;
_exptl_crystal_colour colourless
_exptl_crystal_density_diffrn 1.996
_exptl_crystal_density_meas ?
_exptl_crystal_description irregular
_exptl_crystal_F_000 1626.00
_exptl_crystal_size_max 0.35
_exptl_crystal_size_mid 0.30
_exptl_crystal_size_min 0.30
_refine_diff_density_max 0.99
_refine_diff_density_min -0.80
_refine_ls_extinction_coef 0.00000004(1)
_refine_ls_extinction_expression 'equ(3) Acta Cryst.(1968) A24, p213.'
_refine_ls_extinction_method 'Zachariasen (1967)'
_refine_ls_goodness_of_fit_all 1.190
_refine_ls_goodness_of_fit_ref 1.420
_refine_ls_hydrogen_treatment noref
_refine_ls_matrix_type full
_refine_ls_number_constraints 0
_refine_ls_number_parameters 626
_refine_ls_number_reflns 6247
_refine_ls_number_restraints 0
_refine_ls_R_factor_all 0.1825
_refine_ls_R_factor_gt 0.0480
_refine_ls_shift/su_max 0.0000
_refine_ls_shift/su_mean 0.0000
_refine_ls_structure_factor_coef F
_refine_ls_weighting_details 'w = 1/[\s^2^(Fo) + 0.00010|Fo|^2^]'
_refine_ls_weighting_scheme sigma
_refine_ls_wR_factor_all 0.0588
_refine_ls_wR_factor_ref 0.0470
_reflns_number_gt 6247
_reflns_number_total 12907
_reflns_threshold_expression I>2.00\s(I)
_cod_data_source_file b101445p.txt
_cod_data_source_block '_x583(6)'
_cod_depositor_comments
;
The following automatic conversions were performed:

data item '_exptl_crystal_density_meas' value 'not measured' was
changed to '?' -- the value is perceived as not measured.

Automatic conversion script
Id: cif_fix_values 6909 2019-04-08 15:41:33Z antanas 
;
_cod_original_cell_volume 2803(1)
_cod_original_sg_symbol_H-M 'P -1       '
_cod_original_formula_sum 'C36 H43 Br8 N18 O3.50 Zn4 '
_cod_database_code 7702560

loop_
_symmetry_equiv_pos_as_xyz
'   +x,   +y,   +z'
'   -x,   -y,   -z'

loop_
_atom_site_label
_atom_site_fract_x
_atom_site_fract_y
_atom_site_fract_z
_atom_site_U_iso_or_equiv
_atom_site_occupancy
_atom_site_adp_type
_atom_site_calc_flag
Br(1) 0.38965(5) 0.52894(5) -0.08416(8) 0.0455(2) 1.000 Uani d
Br(2) 0.21424(6) 0.53803(6) 0.11710(8) 0.0558(3) 1.000 Uani d
Br(3) 0.14551(5) 0.50397(6) -0.26188(8) 0.0611(3) 1.000 Uani d
Br(4) 0.25678(7) 0.72079(6) -0.0041(1) 0.0681(3) 1.000 Uani d
Br(5) 0.35177(6) 0.10798(6) 0.6494(1) 0.0640(3) 1.000 Uani d
Br(6) 0.30201(7) -0.02178(7) 0.87133(9) 0.0699(3) 1.000 Uani d
Br(7) 0.11620(5) 0.02905(6) 0.6155(1) 0.0598(3) 1.000 Uani d
Br(8) 0.2723(1) -0.13946(7) 0.5109(1) 0.1159(6) 1.000 Uani d
Zn(1) 0.14898(5) 0.31910(5) 0.24435(8) 0.0316(2) 1.000 Uani d
Zn(2) 0.36051(5) 0.21322(5) 0.28678(8) 0.0314(2) 1.000 Uani d
Zn(3) 0.24608(5) 0.57147(6) -0.06253(8) 0.0381(3) 1.000 Uani d
Zn(4) 0.26439(6) -0.00471(6) 0.66071(9) 0.0471(3) 1.000 Uani d
O(1) 0.5590(4) 0.4030(4) 0.3267(5) 0.064(2) 1.000 Uani d
O(2) 0.6661(4) 0.2638(4) 0.2710(6) 0.081(2) 1.000 Uani d
O(3) 0.9871(7) 0.0789(7) 0.873(1) 0.129(4) 0.750 Uiso d
O(4) 0.878(1) 0.190(1) 0.796(2) 0.128(6) 0.500 Uiso d
O(5) 0.916(2) 0.092(2) 0.701(4) 0.14(1) 0.250 Uiso d
N(1) 0.1500(3) 0.4476(3) 0.3567(5) 0.032(2) 1.000 Uani d
N(2) 0.3785(4) 0.4722(4) 0.4202(6) 0.046(2) 1.000 Uani d
N(3) 0.2762(3) 0.3733(3) 0.2643(5) 0.028(2) 1.000 Uani d
N(4) 0.3427(3) 0.3220(3) 0.2334(5) 0.029(2) 1.000 Uani d
N(5) 0.3544(5) 0.3850(4) 0.0780(7) 0.063(3) 1.000 Uani d
N(6) 0.4397(4) 0.2037(4) 0.1448(5) 0.034(2) 1.000 Uani d
N(7) 0.0392(3) 0.2630(4) 0.2815(6) 0.037(2) 1.000 Uani d
N(8) 0.1776(4) 0.1616(5) 0.4717(7) 0.065(3) 1.000 Uani d
N(9) 0.2003(3) 0.2724(4) 0.4009(5) 0.032(2) 1.000 Uani d
N(10) 0.2887(3) 0.2637(3) 0.4364(5) 0.029(2) 1.000 Uani d
N(11) 0.2962(4) 0.3720(4) 0.6293(6) 0.055(2) 1.000 Uani d
N(12) 0.4554(3) 0.2671(4) 0.4697(5) 0.033(2) 1.000 Uani d
N(13) 0.3563(4) 0.0866(4) 0.2808(6) 0.037(2) 1.000 Uani d
N(14) 0.1354(4) 0.0548(4) 0.1144(8) 0.068(3) 1.000 Uani d
N(15) 0.2428(3) 0.1570(3) 0.1519(5) 0.030(2) 1.000 Uani d
N(16) 0.1793(3) 0.2060(3) 0.1093(6) 0.034(2) 1.000 Uani d
N(17) 0.2316(5) 0.1754(5) -0.0795(6) 0.064(3) 1.000 Uani d
N(18) 0.0913(4) 0.3255(4) 0.0560(6) 0.036(2) 1.000 Uani d
C(1) 0.0820(4) 0.4893(5) 0.3815(7) 0.039(2) 1.000 Uani d
C(2) 0.0884(5) 0.5743(5) 0.4479(8) 0.050(3) 1.000 Uani d
C(3) 0.1653(5) 0.6169(5) 0.4900(8) 0.052(3) 1.000 Uani d
C(4) 0.2364(5) 0.5758(5) 0.4668(7) 0.042(2) 1.000 Uani d
C(5) 0.2270(4) 0.4913(4) 0.4001(7) 0.030(2) 1.000 Uani d
C(6) 0.2980(4) 0.4419(4) 0.3599(7) 0.029(2) 1.000 Uani d
C(7) 0.3723(5) 0.3270(4) 0.1375(7) 0.035(2) 1.000 Uani d
C(8) 0.4318(4) 0.2640(4) 0.0896(7) 0.033(2) 1.000 Uani d
C(9) 0.4722(5) 0.2620(5) -0.0096(7) 0.045(3) 1.000 Uani d
C(10) 0.5189(5) 0.1969(6) -0.0539(7) 0.050(3) 1.000 Uani d
C(11) 0.5264(5) 0.1366(5) 0.0011(8) 0.049(3) 1.000 Uani d
C(12) 0.4860(5) 0.1416(5) 0.1016(7) 0.044(2) 1.000 Uani d
C(13) -0.0419(5) 0.2628(5) 0.2243(8) 0.051(3) 1.000 Uani d
C(14) -0.1080(5) 0.2151(6) 0.240(1) 0.065(3) 1.000 Uani d
C(15) -0.0866(5) 0.1677(6) 0.320(1) 0.068(3) 1.000 Uani d
C(16) -0.0032(5) 0.1693(6) 0.3830(9) 0.063(3) 1.000 Uani d
C(17) 0.0581(4) 0.2153(5) 0.3596(7) 0.039(2) 1.000 Uani d
C(18) 0.1516(5) 0.2182(5) 0.4156(7) 0.041(2) 1.000 Uani d
C(19) 0.3298(4) 0.3157(4) 0.5426(7) 0.031(2) 1.000 Uani d
C(20) 0.4241(4) 0.3117(4) 0.5723(7) 0.033(2) 1.000 Uani d
C(21) 0.4757(5) 0.3485(5) 0.6926(7) 0.045(2) 1.000 Uani d
C(22) 0.5617(5) 0.3435(6) 0.7117(8) 0.058(3) 1.000 Uani d
C(23) 0.5942(5) 0.2965(6) 0.6089(9) 0.054(3) 1.000 Uani d
C(24) 0.5392(5) 0.2600(5) 0.4887(7) 0.044(3) 1.000 Uani d
C(25) 0.0355(5) 0.3781(5) 0.0249(8) 0.047(3) 1.000 Uani d
C(26) 0.0048(6) 0.3776(6) -0.100(1) 0.065(3) 1.000 Uani d
C(27) 0.0360(7) 0.3239(7) -0.1983(9) 0.082(4) 1.000 Uani d
C(28) 0.0934(7) 0.2680(6) -0.1701(8) 0.078(4) 1.000 Uani d
C(29) 0.1208(5) 0.2718(5) -0.0418(7) 0.043(2) 1.000 Uani d
C(30) 0.1812(5) 0.2135(5) -0.0032(7) 0.041(2) 1.000 Uani d
C(31) 0.2154(5) 0.0870(5) 0.1569(7) 0.042(2) 1.000 Uani d
C(32) 0.2823(5) 0.0413(4) 0.2175(7) 0.035(2) 1.000 Uani d
C(33) 0.2699(6) -0.0425(5) 0.2014(8) 0.050(3) 1.000 Uani d
C(34) 0.3354(6) -0.0803(5) 0.2585(8) 0.053(3) 1.000 Uani d
C(35) 0.4101(6) -0.0352(5) 0.3237(8) 0.050(3) 1.000 Uani d
C(36) 0.4190(5) 0.0483(5) 0.3343(7) 0.049(3) 1.000 Uani d
H(1A) 0.0302 0.4530 0.3421 0.046 1.000 Uiso c
H(1B) 0.5646 0.4097 0.2496 0.080 1.000 Uiso c
H(1C) 0.5887 0.3703 0.3267 0.080 1.000 Uiso c
H(2A) 0.3952 0.5101 0.4799 0.050 1.000 Uiso c
H(2B) 0.0461 0.5906 0.4481 0.055 1.000 Uiso c
H(2C) 0.4247 0.4459 0.3968 0.050 1.000 Uiso c
H(2D) 0.6635 0.2955 0.2458 0.098 1.000 Uiso c
H(2E) 0.6722 0.2192 0.2882 0.098 1.000 Uiso c
H(3A) 0.1729 0.6742 0.5427 0.062 1.000 Uiso c
H(3B) 1.0398 0.0463 0.8915 0.153 0.750 Uiso d
H(3C) 0.9613 0.1142 0.9652 0.153 0.750 Uiso d
H(4A) 0.9009 0.2088 0.8687 0.154 0.500 Uiso d
H(4B) 0.2849 0.6030 0.4920 0.048 1.000 Uiso c
H(5A) 0.9161 0.1477 0.6574 0.167 0.250 Uiso d
H(5B) 0.9393 0.0535 0.7470 0.167 0.250 Uiso d
H(5C) 0.4523 0.2942 -0.0435 0.050 1.000 Uiso c
H(5D) 0.3093 0.4082 0.0957 0.075 1.000 Uiso c
H(5E) 0.3508 0.3659 0.0060 0.075 1.000 Uiso c
H(6) 0.5428 0.1955 -0.1153 0.061 1.000 Uiso c
H(7) 0.5522 0.0963 -0.0172 0.057 1.000 Uiso c
H(8A) 0.1506 0.1420 0.4924 0.075 1.000 Uiso c
H(8B) 0.4973 0.1095 0.1463 0.050 1.000 Uiso c
H(8C) 0.2426 0.1585 0.5059 0.075 1.000 Uiso c
H(9) -0.0532 0.2788 0.1737 0.059 1.000 Uiso c
H(10) -0.1631 0.2160 0.1872 0.077 1.000 Uiso c
H(11A) -0.1304 0.1380 0.3335 0.081 1.000 Uiso c
H(11B) 0.2369 0.3700 0.5964 0.067 1.000 Uiso c
H(11C) 0.3266 0.4139 0.7064 0.067 1.000 Uiso c
H(12) 0.0103 0.1406 0.4381 0.074 1.000 Uiso c
H(13) 0.4606 0.3821 0.7568 0.053 1.000 Uiso c
H(14A) 0.1008 0.0654 0.0745 0.076 1.000 Uiso c
H(14B) 0.6052 0.3623 0.7978 0.068 1.000 Uiso c
H(14C) 0.1243 0.0082 0.0985 0.076 1.000 Uiso c
H(15) 0.6381 0.2911 0.6225 0.062 1.000 Uiso c
H(16) 0.5567 0.2301 0.4215 0.051 1.000 Uiso c
H(17A) 0.0303 0.4210 0.1133 0.058 1.000 Uiso c
H(17B) 0.2667 0.1368 -0.0724 0.071 1.000 Uiso c
H(17C) 0.2296 0.1798 -0.1636 0.071 1.000 Uiso c
H(18) -0.0289 0.4196 -0.1015 0.076 1.000 Uiso c
H(19) -0.0005 0.3082 -0.2968 0.098 1.000 Uiso c
H(20) 0.0959 0.2314 -0.2275 0.090 1.000 Uiso c
H(21) 0.2103 -0.0767 0.1749 0.061 1.000 Uiso c
H(22) 0.3335 -0.1415 0.2432 0.065 1.000 Uiso c
H(23) 0.4646 -0.0562 0.3583 0.059 1.000 Uiso c
H(24) 0.4643 0.0771 0.3642 0.057 1.000 Uiso c

loop_
_atom_site_aniso_label
_atom_site_aniso_U_11
_atom_site_aniso_U_22
_atom_site_aniso_U_33
_atom_site_aniso_U_12
_atom_site_aniso_U_13
_atom_site_aniso_U_23
Br(1) 0.0329(4) 0.0539(5) 0.0467(5) 0.0084(4) 0.0095(4) 0.0117(4)
Br(2) 0.0512(5) 0.0769(7) 0.0594(6) 0.0196(5) 0.0212(4) 0.0438(5)
Br(3) 0.0381(5) 0.0849(7) 0.0497(5) 0.0109(5) -0.0039(4) 0.0156(5)
Br(4) 0.0784(7) 0.0430(6) 0.0827(7) 0.0092(5) 0.0096(6) 0.0253(5)
Br(5) 0.0384(5) 0.0848(7) 0.0802(7) -0.0020(5) 0.0031(5) 0.0494(6)
Br(6) 0.0827(7) 0.0774(7) 0.0627(6) 0.0304(6) 0.0115(5) 0.0429(6)
Br(7) 0.0381(5) 0.0622(6) 0.0924(7) 0.0039(4) 0.0042(5) 0.0500(6)
Br(8) 0.203(2) 0.0643(8) 0.108(1) 0.0517(9) 0.096(1) 0.0256(7)
Zn(1) 0.0256(4) 0.0316(5) 0.0423(5) 0.0044(4) 0.0068(4) 0.0187(4)
Zn(2) 0.0313(5) 0.0287(5) 0.0362(5) 0.0067(4) 0.0068(4) 0.0138(4)
Zn(3) 0.0323(5) 0.0447(6) 0.0406(5) 0.0081(4) 0.0065(4) 0.0194(4)
Zn(4) 0.0489(6) 0.0463(6) 0.0565(6) 0.0167(5) 0.0167(5) 0.0273(5)
O(1) 0.063(4) 0.070(4) 0.049(4) -0.002(3) 0.006(3) 0.013(3)
O(2) 0.081(5) 0.078(5) 0.083(5) 0.007(4) 0.020(4) 0.025(4)
N(1) 0.024(3) 0.036(4) 0.041(4) 0.008(3) 0.007(3) 0.020(3)
N(2) 0.031(4) 0.041(4) 0.057(4) 0.004(3) 0.008(3) 0.001(3)
N(3) 0.023(3) 0.029(3) 0.040(4) 0.008(3) 0.011(3) 0.021(3)
N(4) 0.024(3) 0.020(3) 0.046(4) 0.005(2) 0.009(3) 0.014(3)
N(5) 0.090(6) 0.063(5) 0.072(5) 0.044(4) 0.055(5) 0.046(4)
N(6) 0.034(4) 0.038(4) 0.031(3) 0.008(3) 0.010(3) 0.011(3)
N(7) 0.019(3) 0.045(4) 0.057(4) 0.005(3) 0.010(3) 0.029(3)
N(8) 0.033(4) 0.088(6) 0.107(6) 0.007(4) 0.009(4) 0.081(5)
N(9) 0.025(3) 0.039(4) 0.042(4) 0.002(3) 0.009(3) 0.023(3)
N(10) 0.021(3) 0.036(4) 0.036(3) 0.006(3) 0.008(3) 0.018(3)
N(11) 0.042(4) 0.062(5) 0.048(4) 0.014(4) 0.007(3) -0.000(4)
N(12) 0.029(3) 0.039(4) 0.029(3) 0.008(3) 0.007(3) 0.010(3)
N(13) 0.046(4) 0.028(4) 0.044(4) 0.015(3) 0.014(3) 0.017(3)
N(14) 0.044(5) 0.046(5) 0.114(7) -0.014(4) 0.003(4) 0.036(5)
N(15) 0.030(3) 0.025(3) 0.031(3) 0.004(3) 0.001(3) 0.010(3)
N(16) 0.029(3) 0.024(3) 0.050(4) 0.004(3) 0.003(3) 0.017(3)
N(17) 0.082(6) 0.067(5) 0.045(4) 0.035(5) 0.018(4) 0.020(4)
N(18) 0.034(4) 0.031(4) 0.046(4) 0.005(3) 0.006(3) 0.021(3)
C(1) 0.032(4) 0.041(5) 0.045(5) 0.007(4) 0.010(4) 0.014(4)
C(2) 0.045(5) 0.058(6) 0.058(6) 0.033(5) 0.024(4) 0.025(5)
C(3) 0.045(5) 0.042(5) 0.060(6) 0.018(4) 0.017(4) 0.002(4)
C(4) 0.037(5) 0.037(5) 0.045(5) -0.001(4) 0.002(4) 0.009(4)
C(5) 0.030(4) 0.029(4) 0.037(4) 0.006(3) 0.011(3) 0.016(3)
C(6) 0.026(4) 0.026(4) 0.041(4) 0.007(3) 0.010(3) 0.015(4)
C(7) 0.043(5) 0.029(4) 0.042(5) 0.006(4) 0.020(4) 0.016(4)
C(8) 0.029(4) 0.036(4) 0.032(4) 0.001(3) 0.009(3) 0.007(3)
C(9) 0.057(5) 0.041(5) 0.038(5) 0.008(4) 0.014(4) 0.015(4)
C(10) 0.054(6) 0.063(6) 0.036(5) 0.012(5) 0.020(4) 0.012(4)
C(11) 0.041(5) 0.050(5) 0.057(6) 0.023(4) 0.020(4) 0.011(5)
C(12) 0.036(5) 0.052(5) 0.047(5) 0.020(4) 0.015(4) 0.017(4)
C(13) 0.047(5) 0.052(6) 0.059(6) 0.004(4) 0.004(4) 0.031(5)
C(14) 0.018(4) 0.072(7) 0.122(9) 0.002(4) 0.007(5) 0.059(6)
C(15) 0.034(5) 0.081(7) 0.106(8) -0.008(5) 0.008(5) 0.060(6)
C(16) 0.036(5) 0.081(7) 0.107(8) 0.013(5) 0.024(5) 0.072(6)
C(17) 0.028(4) 0.042(5) 0.056(5) 0.005(4) 0.013(4) 0.027(4)
C(18) 0.034(4) 0.050(5) 0.052(5) 0.014(4) 0.015(4) 0.031(4)
C(19) 0.032(4) 0.036(4) 0.027(4) 0.006(3) 0.009(3) 0.010(3)
C(20) 0.026(4) 0.031(4) 0.041(4) 0.003(3) 0.007(3) 0.011(4)
C(21) 0.033(5) 0.063(6) 0.038(5) 0.010(4) 0.007(4) 0.013(4)
C(22) 0.029(5) 0.079(7) 0.051(5) 0.005(4) 0.001(4) 0.007(5)
C(23) 0.029(5) 0.066(6) 0.065(6) 0.006(4) 0.003(4) 0.022(5)
C(24) 0.032(5) 0.058(6) 0.047(5) 0.010(4) 0.014(4) 0.019(4)
C(25) 0.043(5) 0.044(5) 0.056(5) 0.010(4) 0.004(4) 0.025(4)
C(26) 0.067(7) 0.056(6) 0.072(7) 0.016(5) -0.004(5) 0.032(5)
C(27) 0.093(8) 0.077(8) 0.063(7) 0.025(6) -0.023(6) 0.030(6)
C(28) 0.116(9) 0.079(8) 0.037(5) 0.038(7) 0.007(5) 0.023(5)
C(29) 0.052(5) 0.034(5) 0.040(5) 0.003(4) -0.000(4) 0.014(4)
C(30) 0.043(5) 0.038(5) 0.038(5) 0.008(4) -0.001(4) 0.013(4)
C(31) 0.044(5) 0.031(5) 0.049(5) 0.004(4) 0.010(4) 0.012(4)
C(32) 0.046(5) 0.030(4) 0.035(4) 0.010(4) 0.016(4) 0.015(4)
C(33) 0.070(6) 0.028(5) 0.057(5) 0.010(4) 0.025(5) 0.016(4)
C(34) 0.078(7) 0.031(5) 0.061(6) 0.015(5) 0.035(5) 0.017(4)
C(35) 0.073(6) 0.035(5) 0.050(5) 0.031(5) 0.017(5) 0.022(4)
C(36) 0.051(5) 0.051(6) 0.046(5) 0.021(4) 0.011(4) 0.015(4)

loop_
_atom_type_symbol
_atom_type_oxidation_number
_atom_type_number_in_cell
_atom_type_scat_dispersion_real
_atom_type_scat_dispersion_imag
_atom_type_scat_source
C 0 72 0.002 0.002
;International Tables for Crystallography
(1992, Vol. C, Table 6.1.1.2)
;
H 0 86 0.000 0.000
;International Tables for Crystallography
(1992, Vol. C, Table 6.1.1.2)
;
N 0 36 0.004 0.003
;International Tables for Crystallography
(1992, Vol. C, Table 6.1.1.2)
;
Br 0 16 -0.374 2.456
;International Tables for Crystallography
(1992, Vol. C, Tables 4.2.6.8 and 6.1.1.1)
;
O 0 7 0.008 0.006
;International Tables for Crystallography
(1992, Vol. C, Table 6.1.1.2)
;
Zn 0 8 0.222 1.431
;International Tables for Crystallography
(1992, Vol. C, Tables 4.2.6.8 and 6.1.1.1)
;

loop_
_geom_angle_atom_site_label_1
_geom_angle_atom_site_label_2
_geom_angle_atom_site_label_3
_geom_angle
_geom_angle_publ_flag
N(1) Zn(1) N(3) 74.8(2) ?
N(1) Zn(1) N(7) 102.4(2) ?
N(1) Zn(1) N(9) 98.3(2) ?
N(1) Zn(1) N(16) 161.6(2) ?
N(1) Zn(1) N(18) 99.1(2) ?
N(3) Zn(1) N(7) 162.8(2) ?
N(3) Zn(1) N(9) 88.2(2) ?
N(3) Zn(1) N(16) 88.5(2) ?
N(3) Zn(1) N(18) 99.1(2) ?
N(7) Zn(1) N(9) 75.3(2) ?
N(7) Zn(1) N(16) 95.9(2) ?
N(7) Zn(1) N(18) 98.1(2) ?
N(9) Zn(1) N(16) 88.8(2) ?
N(9) Zn(1) N(18) 162.4(2) ?
N(16) Zn(1) N(18) 75.5(2) ?
N(4) Zn(2) N(6) 75.1(2) ?
N(4) Zn(2) N(10) 88.7(2) ?
N(4) Zn(2) N(12) 98.6(2) ?
N(4) Zn(2) N(13) 162.3(2) ?
N(4) Zn(2) N(15) 88.9(2) ?
N(6) Zn(2) N(10) 162.2(2) ?
N(6) Zn(2) N(12) 100.8(2) ?
N(6) Zn(2) N(13) 98.3(2) ?
N(6) Zn(2) N(15) 98.0(2) ?
N(10) Zn(2) N(12) 73.9(2) ?
N(10) Zn(2) N(13) 99.3(2) ?
N(10) Zn(2) N(15) 89.0(2) ?
N(12) Zn(2) N(13) 98.8(2) ?
N(12) Zn(2) N(15) 161.0(2) ?
N(13) Zn(2) N(15) 75.6(2) ?
Br(1) Zn(3) Br(2) 107.85(5) ?
Br(1) Zn(3) Br(3) 109.66(5) ?
Br(1) Zn(3) Br(4) 105.86(5) ?
Br(2) Zn(3) Br(3) 112.76(5) ?
Br(2) Zn(3) Br(4) 107.15(5) ?
Br(3) Zn(3) Br(4) 113.20(6) ?
Br(5) Zn(4) Br(6) 111.12(5) ?
Br(5) Zn(4) Br(7) 107.17(6) ?
Br(5) Zn(4) Br(8) 116.25(7) ?
Br(6) Zn(4) Br(7) 110.48(6) ?
Br(6) Zn(4) Br(8) 104.73(6) ?
Br(7) Zn(4) Br(8) 107.01(6) ?
H(1Oa) O(1) H(1Ob) 97.3 no
H(2Ob) O(2) H(2Oa) 168.5 no
H(3Ob) O(3) H(3Oa) 114.4 no
H(5Ob) O(5) H(5Oa) 158.3 no
Zn(1) N(1) C(1) 126.6(4) ?
Zn(1) N(1) C(5) 115.8(4) ?
C(1) N(1) C(5) 117.5(6) ?
C(6) N(2) H(2Na) 129.7 no
C(6) N(2) H(2Nb) 123.0 no
H(2Na) N(2) H(2Nb) 107.2 no
Zn(1) N(3) N(4) 120.9(4) ?
Zn(1) N(3) C(6) 113.9(5) ?
N(4) N(3) C(6) 116.2(5) ?
Zn(2) N(4) N(3) 122.1(5) ?
Zn(2) N(4) C(7) 118.1(5) ?
N(3) N(4) C(7) 115.9(6) ?
C(7) N(5) H(5Nb) 110.8 no
C(7) N(5) H(5Na) 110.4 no
H(5Nb) N(5) H(5Na) 112.0 no
Zn(2) N(6) C(8) 114.5(5) ?
Zn(2) N(6) C(12) 126.3(6) ?
C(8) N(6) C(12) 118.9(7) ?
Zn(1) N(7) C(13) 126.8(6) ?
Zn(1) N(7) C(17) 114.7(4) ?
C(13) N(7) C(17) 118.0(7) ?
C(18) N(8) H(8Nb) 120.6 no
C(18) N(8) H(8Na) 120.1 no
H(8Nb) N(8) H(8Na) 117.4 no
Zn(1) N(9) N(10) 121.6(5) ?
Zn(1) N(9) C(18) 115.1(5) ?
N(10) N(9) C(18) 115.0(6) ?
Zn(2) N(10) N(9) 120.2(4) ?
Zn(2) N(10) C(19) 116.3(5) ?
N(9) N(10) C(19) 116.6(5) ?
C(19) N(11) H(11Nb 109.1 no
C(19) N(11) H(11Na 126.7 no
H(11Nb N(11) H(11Na 123.6 no
Zn(2) N(12) C(20) 115.4(4) ?
Zn(2) N(12) C(24) 126.7(5) ?
C(20) N(12) C(24) 117.9(5) ?
Zn(2) N(13) C(32) 115.5(5) ?
Zn(2) N(13) C(36) 127.1(5) ?
C(32) N(13) C(36) 117.4(7) ?
C(31) N(14) H(14Na 130.8 no
C(31) N(14) H(14Nb 120.9 no
H(14Na N(14) H(14Nb 101.6 no
Zn(2) N(15) N(16) 121.8(4) ?
Zn(2) N(15) C(31) 115.6(5) ?
N(16) N(15) C(31) 115.8(6) ?
Zn(1) N(16) N(15) 120.7(4) ?
Zn(1) N(16) C(30) 112.7(5) ?
N(15) N(16) C(30) 114.0(6) ?
C(30) N(17) H(17Na 130.2 no
C(30) N(17) H(17Nb 123.5 no
H(17Na N(17) H(17Nb 105.7 no
Zn(1) N(18) C(25) 129.0(5) ?
Zn(1) N(18) C(29) 113.4(5) ?
C(25) N(18) C(29) 117.5(7) ?
N(1) C(1) C(2) 122.5(7) ?
N(1) C(1) H(1) 110.6 no
C(2) C(1) H(1) 126.8 no
C(1) C(2) C(3) 119.4(8) ?
C(1) C(2) H(2) 111.8 no
C(3) C(2) H(2) 128.4 no
C(2) C(3) C(4) 119.6(7) ?
C(2) C(3) H(3) 121.8 no
C(4) C(3) H(3) 118.4 no
C(3) C(4) C(5) 119.1(7) ?
C(3) C(4) H(4) 119.6 no
C(5) C(4) H(4) 121.2 no
N(1) C(5) C(4) 122.0(6) ?
N(1) C(5) C(6) 114.0(5) ?
C(4) C(5) C(6) 123.8(6) ?
N(2) C(6) N(3) 124.9(6) ?
N(2) C(6) C(5) 119.1(5) ?
N(3) C(6) C(5) 115.9(5) ?
N(4) C(7) N(5) 125.2(7) ?
N(4) C(7) C(8) 116.6(7) ?
N(5) C(7) C(8) 118.1(8) ?
N(6) C(8) C(7) 114.5(7) ?
N(6) C(8) C(9) 120.8(7) ?
C(7) C(8) C(9) 124.5(8) ?
C(8) C(9) C(10) 119.5(8) ?
C(8) C(9) H(5) 108.5 no
C(10) C(9) H(5) 129.6 no
C(9) C(10) C(11) 119.6(9) ?
C(9) C(10) H(6) 119.2 no
C(11) C(10) H(6) 121.3 no
C(10) C(11) C(12) 119.2(8) ?
C(10) C(11) H(7) 127.4 no
C(12) C(11) H(7) 113.4 no
N(6) C(12) C(11) 122.1(8) ?
N(6) C(12) H(8) 116.8 no
C(11) C(12) H(8) 120.2 no
N(7) C(13) C(14) 123.1(9) ?
N(7) C(13) H(9) 121.3 no
C(14) C(13) H(9) 114.1 no
C(13) C(14) C(15) 117.3(7) ?
C(13) C(14) H(10) 115.4 no
C(15) C(14) H(10) 127.1 no
C(14) C(15) C(16) 120.1(9) ?
C(14) C(15) H(11) 117.3 no
C(16) C(15) H(11) 122.5 no
C(15) C(16) C(17) 119(1) ?
C(15) C(16) H(12) 120.1 no
C(17) C(16) H(12) 120.9 no
N(7) C(17) C(16) 122.3(7) ?
N(7) C(17) C(18) 113.4(7) ?
C(16) C(17) C(18) 124.2(8) ?
N(8) C(18) N(9) 124.9(7) ?
N(8) C(18) C(17) 117.5(7) ?
N(9) C(18) C(17) 117.5(8) ?
N(10) C(19) N(11) 125.9(6) ?
N(10) C(19) C(20) 116.2(6) ?
N(11) C(19) C(20) 117.8(5) ?
N(12) C(20) C(19) 114.3(5) ?
N(12) C(20) C(21) 121.8(6) ?
C(19) C(20) C(21) 123.9(7) ?
C(20) C(21) C(22) 120.5(7) ?
C(20) C(21) H(13) 125.4 no
C(22) C(21) H(13) 113.3 no
C(21) C(22) C(23) 118.2(7) ?
C(21) C(22) H(14) 127.4 no
C(23) C(22) H(14) 113.5 no
C(22) C(23) C(24) 119.0(7) ?
C(22) C(23) H(15) 116.5 no
C(24) C(23) H(15) 124.4 no
N(12) C(24) C(23) 122.4(7) ?
N(12) C(24) H(16) 115.3 no
C(23) C(24) H(16) 122.3 no
N(18) C(25) C(26) 123.6(7) ?
N(18) C(25) H(17) 105.4 no
C(26) C(25) H(17) 130.4 no
C(25) C(26) C(27) 118.7(9) ?
C(25) C(26) H(18) 111.3 no
C(27) C(26) H(18) 129.4 no
C(26) C(27) C(28) 119(1) ?
C(26) C(27) H(19) 118.9 no
C(28) C(27) H(19) 117.5 no
C(27) C(28) C(29) 118.5(8) ?
C(27) C(28) H(20) 113.9 no
C(29) C(28) H(20) 125.0 no
N(18) C(29) C(28) 122.3(8) ?
N(18) C(29) C(30) 115.6(7) ?
C(28) C(29) C(30) 122.0(7) ?
N(16) C(30) N(17) 125.3(8) ?
N(16) C(30) C(29) 114.1(7) ?
N(17) C(30) C(29) 120.6(8) ?
N(14) C(31) N(15) 125.0(8) ?
N(14) C(31) C(32) 120.2(8) ?
N(15) C(31) C(32) 114.8(6) ?
N(13) C(32) C(31) 114.9(7) ?
N(13) C(32) C(33) 122.8(7) ?
C(31) C(32) C(33) 122.2(6) ?
C(32) C(33) C(34) 118.6(7) ?
C(32) C(33) H(21) 125.2 no
C(34) C(33) H(21) 113.5 no
C(33) C(34) C(35) 119.2(8) ?
C(33) C(34) H(22) 123.0 no
C(35) C(34) H(22) 117.1 no
C(34) C(35) C(36) 119.3(8) ?
C(34) C(35) H(23) 127.4 no
C(36) C(35) H(23) 112.9 no
N(13) C(36) C(35) 122.7(7) ?
N(13) C(36) H(24) 113.2 no
C(35) C(36) H(24) 123.6 no

loop_
_geom_bond_atom_site_label_1
_geom_bond_atom_site_label_2
_geom_bond_distance
_geom_bond_publ_flag
Br(1) Zn(3) 2.465(1) ?
Br(2) Zn(3) 2.385(2) ?
Br(3) Zn(3) 2.390(1) ?
Br(4) Zn(3) 2.401(2) ?
Br(5) Zn(4) 2.407(2) ?
Br(6) Zn(4) 2.402(2) ?
Br(7) Zn(4) 2.447(1) ?
Br(8) Zn(4) 2.388(2) ?
Zn(1) N(1) 2.140(5) ?
Zn(1) N(3) 2.173(5) ?
Zn(1) N(7) 2.166(7) ?
Zn(1) N(9) 2.151(7) ?
Zn(1) N(16) 2.162(5) ?
Zn(1) N(18) 2.144(6) ?
Zn(2) N(4) 2.113(6) ?
Zn(2) N(6) 2.192(7) ?
Zn(2) N(10) 2.178(6) ?
Zn(2) N(12) 2.193(5) ?
Zn(2) N(13) 2.125(6) ?
Zn(2) N(15) 2.151(5) ?
O(1) H(1Oa) 0.92 no
O(1) H(1Ob) 0.74 no
O(2) H(2Ob) 0.68 no
O(2) H(2Oa) 0.84 no
O(3) H(3Ob) 1.04 no
O(3) H(3Oa) 1.17 no
O(4) H(4O) 0.78 no
O(5) H(5Ob) 1.19 no
O(5) H(5Oa) 0.98 no
N(1) C(1) 1.339(9) ?
N(1) C(5) 1.349(8) ?
N(2) C(6) 1.342(8) ?
N(2) H(2Na) 0.76 no
N(2) H(2Nb) 0.91 no
N(3) N(4) 1.416(8) ?
N(3) C(6) 1.289(7) ?
N(4) C(7) 1.28(1) ?
N(5) C(7) 1.35(1) ?
N(5) H(5Nb) 0.86 no
N(5) H(5Na) 0.75 no
N(6) C(8) 1.34(1) ?
N(6) C(12) 1.32(1) ?
N(7) C(13) 1.329(9) ?
N(7) C(17) 1.36(1) ?
N(8) C(18) 1.33(1) ?
N(8) H(8Nb) 0.66 no
N(8) H(8Na) 1.05 no
N(9) N(10) 1.418(7) ?
N(9) C(18) 1.27(1) ?
N(10) C(19) 1.271(7) ?
N(11) C(19) 1.334(9) ?
N(11) H(11Nb 0.95 no
N(11) H(11Na 0.95 no
N(12) C(20) 1.350(9) ?
N(12) C(24) 1.336(9) ?
N(13) C(32) 1.339(9) ?
N(13) C(36) 1.34(1) ?
N(14) C(31) 1.32(1) ?
N(14) H(14Na 0.70 no
N(14) H(14Nb 0.76 no
N(15) N(16) 1.423(8) ?
N(15) C(31) 1.28(1) ?
N(16) C(30) 1.30(1) ?
N(17) C(30) 1.32(1) ?
N(17) H(17Na 0.88 no
N(17) H(17Nb 0.95 no
N(18) C(25) 1.34(1) ?
N(18) C(29) 1.35(1) ?
C(1) C(2) 1.39(1) ?
C(1) H(1) 0.97 no
C(2) C(3) 1.34(1) ?
C(2) H(2) 0.74 no
C(3) C(4) 1.37(1) ?
C(3) H(3) 0.95 no
C(4) C(5) 1.381(9) ?
C(4) H(4) 0.85 no
C(5) C(6) 1.48(1) ?
C(7) C(8) 1.49(1) ?
C(8) C(9) 1.38(1) ?
C(9) C(10) 1.36(1) ?
C(9) H(5) 0.79 no
C(10) C(11) 1.34(1) ?
C(10) H(6) 0.84 no
C(11) C(12) 1.38(1) ?
C(11) H(7) 0.80 no
C(12) H(8) 0.84 no
C(13) C(14) 1.40(1) ?
C(13) H(9) 0.69 no
C(14) C(15) 1.38(2) ?
C(14) H(10) 0.96 no
C(15) C(16) 1.37(1) ?
C(15) H(11) 0.92 no
C(16) C(17) 1.36(1) ?
C(16) H(12) 0.89 no
C(17) C(18) 1.50(1) ?
C(19) C(20) 1.49(1) ?
C(20) C(21) 1.367(9) ?
C(21) C(22) 1.36(1) ?
C(21) H(13) 0.84 no
C(22) C(23) 1.38(1) ?
C(22) H(14) 1.02 no
C(23) C(24) 1.39(1) ?
C(23) H(15) 0.70 no
C(24) H(16) 0.86 no
C(25) C(26) 1.37(1) ?
C(25) H(17) 1.04 no
C(26) C(27) 1.37(1) ?
C(26) H(18) 0.90 no
C(27) C(28) 1.39(2) ?
C(27) H(19) 1.08 no
C(28) C(29) 1.38(1) ?
C(28) H(20) 0.74 no
C(29) C(30) 1.49(1) ?
C(31) C(32) 1.51(1) ?
C(32) C(33) 1.38(1) ?
C(33) C(34) 1.39(1) ?
C(33) H(21) 1.05 no
C(34) C(35) 1.35(1) ?
C(34) H(22) 1.00 no
C(35) C(36) 1.39(1) ?
C(35) H(23) 1.00 no
C(36) H(24) 0.82 no

loop_
_geom_contact_atom_site_label_1
_geom_contact_atom_site_label_2
_geom_contact_distance
_geom_contact_site_symmetry_2
_geom_contact_publ_flag
Br(1) N(11) 3.472(6) 1_554 no
Br(1) O(1) 3.480(7) 2_665 no
Br(1) N(5) 3.560(9) . no
Br(2) N(5) 3.443(8) . no
Br(2) C(5) 3.443(8) . no
Br(3) N(11) 3.462(7) 1_554 no
Br(4) O(4) 3.50(2) 2_666 no
Br(4) O(2) 3.518(8) 2_665 no
Br(5) N(8) 3.391(7) . no
Br(6) N(17) 3.457(8) 1_556 no
Br(7) N(8) 3.380(9) . no
Br(7) O(5) 3.39(3) 2_656 no
Br(8) C(23) 3.543(9) 2_656 no
Br(8) C(34) 3.58(1) . no
Br(8) O(4) 3.59(2) 2_656 no
O(1) N(2) 2.903(7) 2_666 no
O(1) O(2) 2.923(9) . no
O(1) C(8) 3.228(7) . no
O(1) C(7) 3.270(8) . no
O(1) N(2) 3.382(9) . no
O(1) C(24) 3.49(1) . no
O(1) N(4) 3.545(8) . no
O(1) C(4) 3.547(9) 2_666 no
O(2) C(4) 3.370(8) 2_666 no
O(2) C(12) 3.372(9) . no
O(2) C(11) 3.424(9) . no
O(2) C(3) 3.466(9) 2_666 no
O(2) C(24) 3.48(1) . no
O(3) O(5) 2.09(4) . no
O(3) O(4) 2.81(2) . no
O(3) N(14) 3.04(2) 2_656 no
O(3) N(14) 3.34(1) 1_656 no
O(3) C(30) 3.59(1) 1_656 no
O(4) O(5) 1.86(4) . no
O(4) C(27) 3.35(2) 1_656 no
O(4) C(33) 3.45(2) 2_656 no
O(4) C(26) 3.48(2) 1_656 no
O(4) C(28) 3.59(2) 1_656 no
O(5) C(33) 3.56(4) 2_656 no

loop_
_geom_torsion_atom_site_label_1
_geom_torsion_atom_site_label_2
_geom_torsion_atom_site_label_3
_geom_torsion_atom_site_label_4
_geom_torsion
_geom_torsion_publ_flag
Zn(1) N(1) C(1) C(2) -175.4(7) no
Zn(1) N(1) C(5) C(4) 175.9(6) no
Zn(1) N(1) C(5) C(6) 0.9(9) no
Zn(1) N(3) N(4) Zn(2) -41.9(6) no
Zn(1) N(3) N(4) C(7) 115.3(5) no
Zn(1) N(3) C(6) N(2) 156.0(7) no
Zn(1) N(3) C(6) C(5) -26.5(9) no
Zn(1) N(7) C(13) C(14) 170.4(6) no
Zn(1) N(7) C(17) C(16) -173.7(6) no
Zn(1) N(7) C(17) C(18) 5.9(7) no
Zn(1) N(9) N(10) Zn(2) -42.4(6) no
Zn(1) N(9) N(10) C(19) 107.5(7) no
Zn(1) N(9) C(18) N(8) 155.8(6) no
Zn(1) N(9) C(18) C(17) -21.0(8) no
Zn(1) N(16) N(15) Zn(2) -40.9(7) no
Zn(1) N(16) N(15) C(31) 108.8(6) no
Zn(1) N(16) C(30) N(17) 147.4(6) no
Zn(1) N(16) C(30) C(29) -31.7(7) no
Zn(1) N(18) C(25) C(26) 178.1(7) no
Zn(1) N(18) C(29) C(28) -178.1(7) no
Zn(1) N(18) C(29) C(30) 5.2(8) no
Zn(2) N(4) N(3) C(6) 103.4(7) no
Zn(2) N(4) C(7) N(5) 168.4(5) no
Zn(2) N(4) C(7) C(8) -12.2(7) no
Zn(2) N(6) C(8) C(7) 1.3(6) no
Zn(2) N(6) C(8) C(9) -174.4(5) no
Zn(2) N(6) C(12) C(11) 172.5(5) no
Zn(2) N(10) N(9) C(18) 104.5(6) no
Zn(2) N(10) C(19) N(11) 158.3(7) no
Zn(2) N(10) C(19) C(20) -22.7(9) no
Zn(2) N(12) C(20) C(19) 0.4(9) no
Zn(2) N(12) C(20) C(21) 179.6(7) no
Zn(2) N(12) C(24) C(23) -179.8(7) no
Zn(2) N(13) C(32) C(31) 2.1(9) no
Zn(2) N(13) C(32) C(33) 178.0(7) no
Zn(2) N(13) C(36) C(35) -179.3(6) no
Zn(2) N(15) N(16) C(30) 98.1(6) no
Zn(2) N(15) C(31) N(14) 158.3(7) no
Zn(2) N(15) C(31) C(32) -21.3(8) no
N(1) Zn(1) N(3) N(4) 166.2(5) no
N(1) Zn(1) N(3) C(6) 20.3(5) no
N(1) Zn(1) N(7) C(13) 80.9(6) no
N(1) Zn(1) N(7) C(17) -107.6(5) no
N(1) Zn(1) N(9) N(10) -94.4(4) no
N(1) Zn(1) N(9) C(18) 118.8(5) no
N(1) Zn(1) N(16) N(15) 91.0(9) no
N(1) Zn(1) N(16) C(30) -48.4(9) no
N(1) Zn(1) N(18) C(25) -29.5(7) no
N(1) Zn(1) N(18) C(29) 146.0(5) no
N(1) C(1) C(2) C(3) -0(1) no
N(1) C(5) C(4) C(3) 0(1) no
N(1) C(5) C(6) N(2) -165.0(7) no
N(1) C(5) C(6) N(3) 17(1) no
N(2) C(6) N(3) N(4) 8(1) no
N(2) C(6) C(5) C(4) 20(1) no
N(3) Zn(1) N(1) C(1) 165.5(7) no
N(3) Zn(1) N(1) C(5) -10.5(5) no
N(3) Zn(1) N(7) C(13) 159.5(7) no
N(3) Zn(1) N(7) C(17) -29(1) no
N(3) Zn(1) N(9) N(10) -20.0(4) no
N(3) Zn(1) N(9) C(18) -166.8(5) no
N(3) Zn(1) N(16) N(15) 66.1(5) no
N(3) Zn(1) N(16) C(30) -73.4(5) no
N(3) Zn(1) N(18) C(25) -105.4(7) no
N(3) Zn(1) N(18) C(29) 70.1(5) no
N(3) N(4) Zn(2) N(6) 166.4(4) no
N(3) N(4) Zn(2) N(10) -21.2(4) no
N(3) N(4) Zn(2) N(12) -94.7(4) no
N(3) N(4) Zn(2) N(13) 96.2(9) no
N(3) N(4) Zn(2) N(15) 67.8(4) no
N(3) N(4) C(7) N(5) 10.3(9) no
N(3) N(4) C(7) C(8) -170.3(5) no
N(3) C(6) C(5) C(4) -157.5(8) no
N(4) Zn(2) N(6) C(8) -5.4(4) no
N(4) Zn(2) N(6) C(12) -178.4(5) no
N(4) Zn(2) N(10) N(9) 67.9(5) no
N(4) Zn(2) N(10) C(19) -82.1(6) no
N(4) Zn(2) N(12) C(20) 77.7(6) no
N(4) Zn(2) N(12) C(24) -102.5(7) no
N(4) Zn(2) N(13) C(32) -39(1) no
N(4) Zn(2) N(13) C(36) 141.7(8) no
N(4) Zn(2) N(15) N(16) -21.7(5) no
N(4) Zn(2) N(15) C(31) -171.4(6) no
N(4) N(3) Zn(1) N(7) 83.4(8) no
N(4) N(3) Zn(1) N(9) 67.2(5) no
N(4) N(3) Zn(1) N(16) -21.7(5) no
N(4) N(3) Zn(1) N(18) -96.7(5) no
N(4) N(3) C(6) C(5) -174.1(7) no
N(4) C(7) C(8) N(6) 6.9(8) no
N(4) C(7) C(8) C(9) -177.5(6) no
N(5) C(7) C(8) N(6) -173.6(6) no
N(5) C(7) C(8) C(9) 2.0(9) no
N(6) Zn(2) N(4) C(7) 9.7(4) no
N(6) Zn(2) N(10) N(9) 92.5(7) no
N(6) Zn(2) N(10) C(19) -58(1) no
N(6) Zn(2) N(12) C(20) 154.0(6) no
N(6) Zn(2) N(12) C(24) -26.1(7) no
N(6) Zn(2) N(13) C(32) -105.7(6) no
N(6) Zn(2) N(13) C(36) 74.9(7) no
N(6) Zn(2) N(15) N(16) -96.4(5) no
N(6) Zn(2) N(15) C(31) 113.8(6) no
N(6) C(8) C(9) C(10) 2(1) no
N(6) C(12) C(11) C(10) 0(1) no
N(7) Zn(1) N(1) C(1) -32.0(7) no
N(7) Zn(1) N(1) C(5) 152.0(6) no
N(7) Zn(1) N(3) C(6) -63(1) no
N(7) Zn(1) N(9) N(10) 164.9(5) no
N(7) Zn(1) N(9) C(18) 18.1(5) no
N(7) Zn(1) N(16) N(15) -97.2(5) no
N(7) Zn(1) N(16) C(30) 123.3(5) no
N(7) Zn(1) N(18) C(25) 74.5(7) no
N(7) Zn(1) N(18) C(29) -110.0(5) no
N(7) C(13) C(14) C(15) 1(1) no
N(7) C(17) C(16) C(15) 3(1) no
N(7) C(17) C(18) N(8) -167.1(7) no
N(7) C(17) C(18) N(9) 10.1(9) no
N(8) C(18) N(9) N(10) 7(1) no
N(8) C(18) C(17) C(16) 13(1) no
N(9) Zn(1) N(1) C(1) -108.6(7) no
N(9) Zn(1) N(1) C(5) 75.3(6) no
N(9) Zn(1) N(3) C(6) -78.8(6) no
N(9) Zn(1) N(7) C(13) 176.3(6) no
N(9) Zn(1) N(7) C(17) -12.2(4) no
N(9) Zn(1) N(16) N(15) -22.2(5) no
N(9) Zn(1) N(16) C(30) -161.6(5) no
N(9) Zn(1) N(18) C(25) 141.0(8) no
N(9) Zn(1) N(18) C(29) -43(1) no
N(9) N(10) Zn(2) N(12) 167.2(6) no
N(9) N(10) Zn(2) N(13) -96.2(5) no
N(9) N(10) Zn(2) N(15) -21.0(5) no
N(9) N(10) C(19) N(11) 7(1) no
N(9) N(10) C(19) C(20) -173.8(7) no
N(9) C(18) C(17) C(16) -170.3(7) no
N(10) Zn(2) N(4) C(7) -177.9(5) no
N(10) Zn(2) N(6) C(8) -30.9(9) no
N(10) Zn(2) N(6) C(12) 156.1(6) no
N(10) Zn(2) N(12) C(20) -8.5(5) no
N(10) Zn(2) N(12) C(24) 171.4(8) no
N(10) Zn(2) N(13) C(32) 77.0(6) no
N(10) Zn(2) N(13) C(36) -102.4(7) no
N(10) Zn(2) N(15) N(16) 67.1(5) no
N(10) Zn(2) N(15) C(31) -82.7(6) no
N(10) N(9) Zn(1) N(16) 68.5(4) no
N(10) N(9) Zn(1) N(18) 95.1(8) no
N(10) N(9) C(18) C(17) -170.1(6) no
N(10) C(19) C(20) N(12) 15(1) no
N(10) C(19) C(20) C(21) -164.4(8) no
N(11) C(19) C(20) N(12) -166.2(8) no
N(11) C(19) C(20) C(21) 15(1) no
N(12) Zn(2) N(4) C(7) 108.6(5) no
N(12) Zn(2) N(6) C(8) -101.6(4) no
N(12) Zn(2) N(6) C(12) 85.4(5) no
N(12) Zn(2) N(10) C(19) 17.2(6) no
N(12) Zn(2) N(13) C(32) 152.0(5) no
N(12) Zn(2) N(13) C(36) -27.4(7) no
N(12) Zn(2) N(15) N(16) 92.1(9) no
N(12) Zn(2) N(15) C(31) -57.6(9) no
N(12) C(20) C(21) C(22) 2(1) no
N(12) C(24) C(23) C(22) -2(2) no
N(13) Zn(2) N(4) C(7) -60(1) no
N(13) Zn(2) N(6) C(8) 157.7(4) no
N(13) Zn(2) N(6) C(12) -15.3(5) no
N(13) Zn(2) N(10) C(19) 113.8(6) no
N(13) Zn(2) N(12) C(20) -105.7(6) no
N(13) Zn(2) N(12) C(24) 74.2(7) no
N(13) Zn(2) N(15) N(16) 167.0(6) no
N(13) Zn(2) N(15) C(31) 17.2(5) no
N(13) C(32) C(31) N(14) -166.8(7) no
N(13) C(32) C(31) N(15) 13(1) no
N(13) C(32) C(33) C(34) 3(1) no
N(13) C(36) C(35) C(34) -1(1) no
N(14) C(31) N(15) N(16) 7(1) no
N(14) C(31) C(32) C(33) 17(1) no
N(15) Zn(2) N(4) C(7) -88.9(5) no
N(15) Zn(2) N(6) C(8) 81.2(4) no
N(15) Zn(2) N(6) C(12) -91.8(5) no
N(15) Zn(2) N(10) C(19) -171.0(6) no
N(15) Zn(2) N(12) C(20) -35(1) no
N(15) Zn(2) N(12) C(24) 145.3(8) no
N(15) Zn(2) N(13) C(32) -9.5(5) no
N(15) Zn(2) N(13) C(36) 171.1(7) no
N(15) N(16) Zn(1) N(18) 165.9(6) no
N(15) N(16) C(30) N(17) 5(1) no
N(15) N(16) C(30) C(29) -174.0(5) no
N(15) C(31) C(32) C(33) -163.1(8) no
N(16) Zn(1) N(1) C(1) 139.6(8) no
N(16) Zn(1) N(1) C(5) -36(1) no
N(16) Zn(1) N(3) C(6) -167.7(6) no
N(16) Zn(1) N(7) C(13) -96.5(6) no
N(16) Zn(1) N(7) C(17) 75.0(5) no
N(16) Zn(1) N(9) C(18) -78.3(5) no
N(16) Zn(1) N(18) C(25) 168.5(7) no
N(16) Zn(1) N(18) C(29) -16.0(5) no
N(16) N(15) C(31) C(32) -172.8(6) no
N(16) C(30) C(29) N(18) 18(1) no
N(16) C(30) C(29) C(28) -158.6(8) no
N(17) C(30) C(29) N(18) -161.0(7) no
N(17) C(30) C(29) C(28) 22(1) no
N(18) Zn(1) N(1) C(1) 68.5(7) no
N(18) Zn(1) N(1) C(5) -107.6(6) no
N(18) Zn(1) N(3) C(6) 117.3(6) no
N(18) Zn(1) N(7) C(13) -20.3(6) no
N(18) Zn(1) N(7) C(17) 151.1(5) no
N(18) Zn(1) N(9) C(18) -52(1) no
N(18) Zn(1) N(16) C(30) 26.4(5) no
N(18) C(25) C(26) C(27) -4(1) no
N(18) C(29) C(28) C(27) 3(2) no
C(1) N(1) C(5) C(4) -1(1) no
C(1) N(1) C(5) C(6) -175.5(7) no
C(1) C(2) C(3) C(4) -0(1) no
C(2) C(1) N(1) C(5) 1(1) no
C(2) C(3) C(4) C(5) 0(1) no
C(3) C(4) C(5) C(6) 174.7(8) no
C(6) N(3) N(4) C(7) -99.5(8) no
C(7) C(8) N(6) C(12) 174.9(5) no
C(7) C(8) C(9) C(10) -173.7(6) no
C(8) N(6) C(12) C(11) -0.2(9) no
C(8) C(9) C(10) C(11) -1(1) no
C(9) C(8) N(6) C(12) -0.8(9) no
C(9) C(10) C(11) C(12) 0(1) no
C(13) N(7) C(17) C(16) -1(1) no
C(13) N(7) C(17) C(18) 178.2(6) no
C(13) C(14) C(15) C(16) 1(1) no
C(14) C(13) N(7) C(17) -1(1) no
C(14) C(15) C(16) C(17) -3(1) no
C(15) C(16) C(17) C(18) -176.3(7) no
C(18) N(9) N(10) C(19) -105.6(8) no
C(19) C(20) N(12) C(24) -179.5(7) no
C(19) C(20) C(21) C(22) -178.7(9) no
C(20) N(12) C(24) C(23) 0(1) no
C(20) C(21) C(22) C(23) -4(2) no
C(21) C(20) N(12) C(24) -0(1) no
C(21) C(22) C(23) C(24) 3(2) no
C(25) N(18) C(29) C(28) -2(1) no
C(25) N(18) C(29) C(30) -178.8(7) no
C(25) C(26) C(27) C(28) 4(2) no
C(26) C(25) N(18) C(29) 3(1) no
C(26) C(27) C(28) C(29) -4(2) no
C(27) C(28) C(29) C(30) 179.0(9) no
C(30) N(16) N(15) C(31) -112.3(7) no
C(31) C(32) N(13) C(36) -178.5(7) no
C(31) C(32) C(33) C(34) 178.8(8) no
C(32) N(13) C(36) C(35) 1(1) no
C(32) C(33) C(34) C(35) -2(1) no
C(33) C(32) N(13) C(36) -3(1) no
C(33) C(34) C(35) C(36) 1(1) no
